data_7042202
loop_
_publ_author_name
'Bridonneau, Nathalie'
'Rigamonti, Luca'
'Poneti, Giordano'
'Pinkowicz, Dawid'
'Forni, Alessandra'
'Cornia, Andrea'

_publ_section_title
;
 Evidence of crystal packing effects in stabilizing high or low spin
 states of iron(ii) complexes with functionalized
 2,6-bis(pyrazol-1-yl)pyridine ligands.
;
_journal_issue 12
_journal_name_full 'Dalton transactions (Cambridge, England : 2003)'
_journal_page_first 4075
_journal_page_last 4085
_journal_paper_doi 10.1039/c7dt00248c
_journal_volume 46
_journal_year 2017
_chemical_compound_source synthesis
_chemical_formula_iupac '[Fe(C13H11N5O2)2](ClO4)2'
_chemical_formula_moiety 'C26 H22 Fe N10 O4, 2(Cl O4)'
_chemical_formula_sum 'C26 H22 Cl2 Fe N10 O12'
_chemical_formula_weight 793.28
_space_group_crystal_system monoclinic
_space_group_IT_number 15
_space_group_name_Hall '-C 2yc'
_space_group_name_H-M_alt 'C 1 2/c 1'
_symmetry_space_group_name_Hall '-C 2yc'
_symmetry_space_group_name_H-M 'C 1 2/c 1'
_atom_sites_solution_hydrogens difmap
_atom_sites_solution_primary direct
_atom_sites_solution_secondary difmap
_audit_creation_method SHELXL-2014/7
_audit_update_record
;
2016-12-13 deposited with the CCDC.
2017-02-22 downloaded from the CCDC.
;
_cell_angle_alpha 90
_cell_angle_beta 127.074(2)
_cell_angle_gamma 90
_cell_formula_units_Z 4
_cell_length_a 23.476(3)
_cell_length_b 10.3734(11)
_cell_length_c 15.7959(18)
_cell_measurement_reflns_used 6873
_cell_measurement_temperature 115(2)
_cell_measurement_theta_max 32.02
_cell_measurement_theta_min 2.35
_cell_volume 3069.1(6)
_computing_cell_refinement 'APEX2 (Bruker, 2008)'
_computing_data_collection 'APEX2 (Bruker, 2008)'
_computing_data_reduction 'SAINT (Bruker, 2008)'
_computing_molecular_graphics 'Mercury 3.8 (Macrae, 2008)'
_computing_publication_material 'WINGX publication routines v2013.3 (Farrugia, 2012)'
_computing_structure_refinement 'SHELXL-2014/7 (Sheldrick, 2015)'
_computing_structure_solution 'SIR92 (Altomare, 1993)'
_diffrn_ambient_temperature 115(2)
_diffrn_detector_area_resol_mean 66
_diffrn_measured_fraction_theta_full 0.998
_diffrn_measured_fraction_theta_max 0.997
_diffrn_measurement_device_type 'Bruker X8APEX four-circle diffractometer'
_diffrn_measurement_method 'phi and omega scans'
_diffrn_radiation_monochromator graphite
_diffrn_radiation_type MoK\a
_diffrn_radiation_wavelength 0.71073
_diffrn_reflns_av_R_equivalents 0.0311
_diffrn_reflns_av_unetI/netI 0.0230
_diffrn_reflns_Laue_measured_fraction_full 0.998
_diffrn_reflns_Laue_measured_fraction_max 0.997
_diffrn_reflns_limit_h_max 34
_diffrn_reflns_limit_h_min -34
_diffrn_reflns_limit_k_max 15
_diffrn_reflns_limit_k_min -15
_diffrn_reflns_limit_l_max 23
_diffrn_reflns_limit_l_min -22
_diffrn_reflns_number 21845
_diffrn_reflns_point_group_measured_fraction_full 0.998
_diffrn_reflns_point_group_measured_fraction_max 0.997
_diffrn_reflns_theta_full 25.242
_diffrn_reflns_theta_max 32.020
_diffrn_reflns_theta_min 2.175
_diffrn_source 'fine-focus sealed tube'
_diffrn_standards_decay_% 'not measured'
_diffrn_standards_interval_count 'not measured'
_diffrn_standards_interval_time 'not measured'
_diffrn_standards_number 'not measured'
_exptl_absorpt_coefficient_mu 0.749
_exptl_absorpt_correction_T_max 0.859
_exptl_absorpt_correction_T_min 0.629
_exptl_absorpt_correction_type multi-scan
_exptl_absorpt_process_details 'SADABS (Bruker, 2008)'
_exptl_crystal_colour red
_exptl_crystal_density_diffrn 1.717
_exptl_crystal_description block
_exptl_crystal_F_000 1616
_exptl_crystal_preparation
;
crystallization from acetonitrile/diethylether,
crystal fixed on glass fiber with vacuum grease
;
_exptl_crystal_size_max 0.390
_exptl_crystal_size_mid 0.350
_exptl_crystal_size_min 0.210
_refine_diff_density_max 0.748
_refine_diff_density_min -0.736
_refine_diff_density_rms 0.073
_refine_ls_extinction_method none
_refine_ls_goodness_of_fit_ref 1.031
_refine_ls_hydrogen_treatment refall
_refine_ls_matrix_type full
_refine_ls_number_parameters 275
_refine_ls_number_reflns 5317
_refine_ls_number_restraints 0
_refine_ls_restrained_S_all 1.031
_refine_ls_R_factor_all 0.0350
_refine_ls_R_factor_gt 0.0318
_refine_ls_shift/su_max 0.001
_refine_ls_shift/su_mean 0.000
_refine_ls_structure_factor_coef Fsqd
_refine_ls_weighting_details 'w=1/[\s^2^(Fo^2^)+(0.0494P)^2^+3.3911P] where P=(Fo^2^+2Fc^2^)/3'
_refine_ls_weighting_scheme calc
_refine_ls_wR_factor_gt 0.0872
_refine_ls_wR_factor_ref 0.0898
_reflns_Friedel_coverage 0.000
_reflns_number_gt 4875
_reflns_number_total 5317
_reflns_threshold_expression 'I > 2\s(I)'
_cod_data_source_file c7dt00248c2.cif
_cod_data_source_block 071015LRA_work1
_cod_depositor_comments 'Adding full bibliography for 7042202--7042203.cif.'
_cod_database_code 7042202
_shelx_shelxl_version_number 2014/7
_shelx_space_group_comment
;
The symmetry employed for this shelxl refinement is uniquely defined
by the following loop, which should always be used as a source of
symmetry information in preference to the above space-group names.
They are only intended as comments.
;
_shelx_estimated_absorpt_t_min 0.759
_shelx_estimated_absorpt_t_max 0.859

loop_
_space_group_symop_operation_xyz
'x, y, z'
'-x, y, -z+1/2'
'x+1/2, y+1/2, z'
'-x+1/2, y+1/2, -z+1/2'
'-x, -y, -z'
'x, -y, z-1/2'
'-x+1/2, -y+1/2, -z'
'x+1/2, -y+1/2, z-1/2'

loop_
_atom_site_label
_atom_site_type_symbol
_atom_site_fract_x
_atom_site_fract_y
_atom_site_fract_z
_atom_site_U_iso_or_equiv
_atom_site_adp_type
_atom_site_occupancy
_atom_site_site_symmetry_order
_atom_site_calc_flag
_atom_site_refinement_flags_posn
_atom_site_refinement_flags_adp
_atom_site_refinement_flags_occupancy
Fe1 Fe 0.0000 0.14887(2) 0.7500 0.01279(6) Uani 1 2 d S T P
N1 N -0.04247(5) 0.28732(9) 0.62267(7) 0.01481(16) Uani 1 1 d . . .
N2 N -0.11180(5) 0.11094(9) 0.63985(7) 0.01311(16) Uani 1 1 d . . .
N3 N -0.02448(5) -0.00275(9) 0.82038(7) 0.01478(16) Uani 1 1 d . . .
N4 N -0.11273(5) 0.26847(9) 0.53827(7) 0.01400(16) Uani 1 1 d . . .
N5 N -0.09509(5) -0.03620(9) 0.76022(7) 0.01475(16) Uani 1 1 d . . .
O1 O -0.36483(5) 0.05124(10) 0.31989(8) 0.0275(2) Uani 1 1 d . . .
O2 O -0.33596(5) -0.12819(9) 0.41862(8) 0.02273(18) Uani 1 1 d . . .
C1 C -0.02213(6) 0.39100(11) 0.59749(9) 0.01734(19) Uani 1 1 d . . .
C2 C -0.07890(6) 0.44062(11) 0.49786(9) 0.0186(2) Uani 1 1 d . . .
C3 C -0.13579(6) 0.36051(11) 0.46229(9) 0.01656(19) Uani 1 1 d . . .
C4 C -0.15038(5) 0.16850(10) 0.54505(8) 0.01306(17) Uani 1 1 d . . .
C5 C -0.21964(6) 0.13300(11) 0.46286(8) 0.01517(18) Uani 1 1 d . . .
C6 C -0.24814(5) 0.03033(11) 0.48360(8) 0.01479(18) Uani 1 1 d . . .
C7 C -0.20954(6) -0.03039(11) 0.58200(9) 0.01550(18) Uani 1 1 d . . .
C8 C -0.14117(5) 0.01562(10) 0.65775(8) 0.01361(17) Uani 1 1 d . . .
C9 C -0.10816(6) -0.12213(12) 0.81192(9) 0.0194(2) Uani 1 1 d . . .
C10 C -0.04381(7) -0.14651(12) 0.90785(10) 0.0203(2) Uani 1 1 d . . .
C11 C 0.00634(6) -0.07033(11) 0.90934(9) 0.0174(2) Uani 1 1 d . . .
C12 C -0.32266(6) -0.01280(12) 0.39698(9) 0.0176(2) Uani 1 1 d . . .
C13 C -0.40851(7) -0.17310(15) 0.34661(12) 0.0276(3) Uani 1 1 d . . .
H1 H 0.0241(10) 0.4181(17) 0.6438(14) 0.022(4) Uiso 1 1 d . . .
H2 H -0.0781(10) 0.5121(19) 0.4637(15) 0.027(5) Uiso 1 1 d . . .
H3 H -0.1836(10) 0.3607(17) 0.4020(15) 0.020(4) Uiso 1 1 d . . .
H5 H -0.2458(9) 0.1733(17) 0.3940(14) 0.020(4) Uiso 1 1 d . . .
H7 H -0.2299(10) -0.1016(19) 0.5934(15) 0.028(5) Uiso 1 1 d . . .
H9 H -0.1540(11) -0.1495(18) 0.7819(16) 0.027(5) Uiso 1 1 d . . .
H10 H -0.0337(10) -0.2005(19) 0.9613(15) 0.026(5) Uiso 1 1 d . . .
H11 H 0.0557(10) -0.0620(19) 0.9611(15) 0.029(5) Uiso 1 1 d . . .
H13A H -0.4214(11) -0.187(2) 0.2769(17) 0.032(5) Uiso 1 1 d . . .
H13B H -0.4102(11) -0.255(2) 0.3730(16) 0.031(5) Uiso 1 1 d . . .
H13C H -0.4418(12) -0.110(2) 0.3426(18) 0.042(6) Uiso 1 1 d . . .
Cl1 Cl 0.17622(2) 0.77674(3) 0.15906(2) 0.01885(7) Uani 1 1 d . . .
O3 O 0.10271(5) 0.74171(11) 0.10426(9) 0.0319(2) Uani 1 1 d . . .
O4 O 0.20076(6) 0.84302(11) 0.25546(8) 0.0338(2) Uani 1 1 d . . .
O5 O 0.21841(7) 0.66129(13) 0.18664(11) 0.0405(3) Uani 1 1 d . . .
O6 O 0.18223(8) 0.85778(15) 0.09149(11) 0.0483(4) Uani 1 1 d . . .

loop_
_atom_site_aniso_label
_atom_site_aniso_U_11
_atom_site_aniso_U_22
_atom_site_aniso_U_33
_atom_site_aniso_U_23
_atom_site_aniso_U_13
_atom_site_aniso_U_12
Fe1 0.00741(9) 0.01646(10) 0.00974(10) 0.000 0.00264(8) 0.000
N1 0.0091(4) 0.0170(4) 0.0128(4) 0.0000(3) 0.0037(3) -0.0005(3)
N2 0.0089(3) 0.0163(4) 0.0108(4) 0.0015(3) 0.0041(3) 0.0008(3)
N3 0.0085(4) 0.0191(4) 0.0118(4) 0.0014(3) 0.0035(3) 0.0003(3)
N4 0.0092(4) 0.0166(4) 0.0117(4) 0.0017(3) 0.0039(3) 0.0005(3)
N5 0.0089(3) 0.0194(4) 0.0113(4) 0.0026(3) 0.0037(3) 0.0000(3)
O1 0.0132(4) 0.0334(5) 0.0189(4) 0.0041(4) 0.0007(3) -0.0018(3)
O2 0.0127(4) 0.0224(4) 0.0228(4) -0.0015(3) 0.0053(3) -0.0043(3)
C1 0.0139(4) 0.0173(5) 0.0171(5) -0.0001(4) 0.0073(4) -0.0013(4)
C2 0.0175(5) 0.0180(5) 0.0184(5) 0.0029(4) 0.0097(4) 0.0006(4)
C3 0.0145(5) 0.0183(5) 0.0138(4) 0.0037(4) 0.0069(4) 0.0027(4)
C4 0.0094(4) 0.0154(4) 0.0114(4) 0.0013(3) 0.0047(3) 0.0013(3)
C5 0.0096(4) 0.0182(4) 0.0115(4) 0.0011(3) 0.0031(3) 0.0012(3)
C6 0.0087(4) 0.0185(4) 0.0127(4) -0.0006(3) 0.0040(3) 0.0002(3)
C7 0.0101(4) 0.0193(5) 0.0134(4) 0.0012(4) 0.0052(4) -0.0004(3)
C8 0.0093(4) 0.0175(4) 0.0111(4) 0.0018(3) 0.0046(3) 0.0013(3)
C9 0.0153(5) 0.0237(5) 0.0165(5) 0.0042(4) 0.0082(4) -0.0017(4)
C10 0.0171(5) 0.0248(5) 0.0148(5) 0.0059(4) 0.0073(4) 0.0006(4)
C11 0.0136(4) 0.0213(5) 0.0128(4) 0.0027(4) 0.0055(4) 0.0015(4)
C12 0.0104(4) 0.0220(5) 0.0152(4) -0.0023(4) 0.0050(4) -0.0013(4)
C13 0.0147(5) 0.0292(6) 0.0308(7) -0.0098(5) 0.0095(5) -0.0080(5)
Cl1 0.01338(12) 0.02534(14) 0.01382(12) 0.00067(9) 0.00608(10) 0.00126(9)
O3 0.0141(4) 0.0323(5) 0.0318(5) 0.0055(4) 0.0047(4) -0.0021(4)
O4 0.0297(5) 0.0385(6) 0.0183(4) -0.0082(4) 0.0066(4) 0.0068(4)
O5 0.0317(6) 0.0432(7) 0.0414(6) -0.0011(5) 0.0194(5) 0.0181(5)
O6 0.0398(7) 0.0671(9) 0.0372(7) 0.0180(6) 0.0228(6) -0.0094(6)

loop_
_atom_type_symbol
_atom_type_description
_atom_type_scat_dispersion_real
_atom_type_scat_dispersion_imag
_atom_type_scat_source
C C 0.0033 0.0016 'International Tables Vol C Tables 4.2.6.8 and 6.1.1.4'
H H 0.0000 0.0000 'International Tables Vol C Tables 4.2.6.8 and 6.1.1.4'
N N 0.0061 0.0033 'International Tables Vol C Tables 4.2.6.8 and 6.1.1.4'
O O 0.0106 0.0060 'International Tables Vol C Tables 4.2.6.8 and 6.1.1.4'
Cl Cl 0.1484 0.1585 'International Tables Vol C Tables 4.2.6.8 and 6.1.1.4'
Fe Fe 0.3463 0.8444 'International Tables Vol C Tables 4.2.6.8 and 6.1.1.4'

loop_
_geom_angle_atom_site_label_1
_geom_angle_atom_site_label_2
_geom_angle_atom_site_label_3
_geom_angle
_geom_angle_site_symmetry_1
_geom_angle_site_symmetry_3
N2 Fe1 N2 158.77(5) 2_556 .
N2 Fe1 N1 73.37(3) 2_556 2_556
N2 Fe1 N1 122.04(4) . 2_556
N2 Fe1 N1 122.04(4) 2_556 .
N2 Fe1 N1 73.38(3) . .
N1 Fe1 N1 96.85(5) 2_556 .
N2 Fe1 N3 73.27(3) 2_556 2_556
N2 Fe1 N3 91.36(4) . 2_556
N1 Fe1 N3 146.33(3) 2_556 2_556
N1 Fe1 N3 96.86(4) . 2_556
N2 Fe1 N3 91.36(4) 2_556 .
N2 Fe1 N3 73.27(3) . .
N1 Fe1 N3 96.86(4) 2_556 .
N1 Fe1 N3 146.33(3) . .
N3 Fe1 N3 88.36(5) 2_556 .
C1 N1 N4 105.21(9) . .
C1 N1 Fe1 140.04(8) . .
N4 N1 Fe1 114.75(7) . .
C8 N2 C4 118.87(9) . .
C8 N2 Fe1 120.24(7) . .
C4 N2 Fe1 120.02(7) . .
C11 N3 N5 105.07(9) . .
C11 N3 Fe1 140.61(8) . .
N5 N3 Fe1 114.07(7) . .
C3 N4 N1 111.21(9) . .
C3 N4 C4 130.39(9) . .
N1 N4 C4 118.22(9) . .
C9 N5 N3 111.46(9) . .
C9 N5 C8 130.28(9) . .
N3 N5 C8 118.21(9) . .
C12 O2 C13 115.87(10) . .
N1 C1 C2 111.12(10) . .
N1 C1 H1 118.4(11) . .
C2 C1 H1 130.4(11) . .
C3 C2 C1 105.52(10) . .
C3 C2 H2 127.2(12) . .
C1 C2 H2 127.3(12) . .
N4 C3 C2 106.93(10) . .
N4 C3 H3 119.5(11) . .
C2 C3 H3 133.5(11) . .
N2 C4 C5 123.45(10) . .
N2 C4 N4 112.47(9) . .
C5 C4 N4 124.09(10) . .
C4 C5 C6 116.11(10) . .
C4 C5 H5 122.1(11) . .
C6 C5 H5 121.7(11) . .
C7 C6 C5 121.70(10) . .
C7 C6 C12 120.02(10) . .
C5 C6 C12 118.27(10) . .
C8 C7 C6 116.36(10) . .
C8 C7 H7 123.7(12) . .
C6 C7 H7 119.9(12) . .
N2 C8 C7 123.48(10) . .
N2 C8 N5 113.10(9) . .
C7 C8 N5 123.39(10) . .
N5 C9 C10 106.66(10) . .
N5 C9 H9 120.6(12) . .
C10 C9 H9 132.7(12) . .
C9 C10 C11 105.56(10) . .
C9 C10 H10 129.2(12) . .
C11 C10 H10 125.3(12) . .
N3 C11 C10 111.25(10) . .
N3 C11 H11 118.3(12) . .
C10 C11 H11 130.5(12) . .
O1 C12 O2 125.29(11) . .
O1 C12 C6 123.63(11) . .
O2 C12 C6 111.04(10) . .
O2 C13 H13A 111.0(13) . .
O2 C13 H13B 106.4(13) . .
H13A C13 H13B 107.7(17) . .
O2 C13 H13C 110.4(13) . .
H13A C13 H13C 109.4(17) . .
H13B C13 H13C 112.0(18) . .
O6 Cl1 O3 108.81(8) . .
O6 Cl1 O4 110.64(9) . .
O3 Cl1 O4 109.18(7) . .
O6 Cl1 O5 110.75(9) . .
O3 Cl1 O5 109.19(8) . .
O4 Cl1 O5 108.25(7) . .

loop_
_geom_bond_atom_site_label_1
_geom_bond_atom_site_label_2
_geom_bond_distance
_geom_bond_site_symmetry_2
Fe1 N2 2.1365(9) 2_556
Fe1 N2 2.1366(9) .
Fe1 N1 2.1642(10) 2_556
Fe1 N1 2.1643(10) .
Fe1 N3 2.1932(10) 2_556
Fe1 N3 2.1932(10) .
N1 C1 1.3312(15) .
N1 N4 1.3729(12) .
N2 C8 1.3295(14) .
N2 C4 1.3357(13) .
N3 C11 1.3281(14) .
N3 N5 1.3683(12) .
N4 C3 1.3645(14) .
N4 C4 1.4078(14) .
N5 C9 1.3629(15) .
N5 C8 1.4029(13) .
O1 C12 1.2045(15) .
O2 C12 1.3325(15) .
O2 C13 1.4408(15) .
C1 C2 1.4103(16) .
C1 H1 0.914(18) .
C2 C3 1.3730(16) .
C2 H2 0.92(2) .
C3 H3 0.938(19) .
C4 C5 1.3856(14) .
C5 C6 1.3977(15) .
C5 H5 0.964(18) .
C6 C7 1.3913(15) .
C6 C12 1.4989(15) .
C7 C8 1.3857(14) .
C7 H7 0.95(2) .
C9 C10 1.3719(16) .
C9 H9 0.92(2) .
C10 C11 1.4063(16) .
C10 H10 0.917(19) .
C11 H11 0.94(2) .
C13 H13A 0.96(2) .
C13 H13B 0.96(2) .
C13 H13C 0.99(2) .
Cl1 O6 1.4308(12) .
Cl1 O3 1.4348(10) .
Cl1 O4 1.4372(11) .
Cl1 O5 1.4439(12) .

loop_
_geom_hbond_atom_site_label_D
_geom_hbond_atom_site_label_H
_geom_hbond_atom_site_label_A
_geom_hbond_distance_DH
_geom_hbond_distance_HA
_geom_hbond_distance_DA
_geom_hbond_angle_DHA
_geom_hbond_site_symmetry_A
C1 H1 O1 0.914(18) 2.427(18) 3.2704(15) 153.4(15) 8_556
C2 H2 O3 0.92(2) 2.53(2) 3.4033(17) 157.3(16) 2
C3 H3 O4 0.938(19) 2.276(19) 3.2117(16) 175.2(15) 3_445
C5 H5 O4 0.964(18) 2.480(18) 3.4044(16) 160.5(14) 3_445
C7 H7 O5 0.95(2) 2.486(19) 3.2875(16) 141.6(15) 8_456
C9 H9 O5 0.92(2) 2.41(2) 3.3081(17) 164.4(16) 8_456
C10 H10 O3 0.917(19) 2.644(19) 3.1520(16) 115.7(14) 1_546
C11 H11 O6 0.94(2) 2.53(2) 3.4001(19) 155.5(16) 1_546
